data_4071513
loop_
_publ_author_name
'Vicente, Jos\'e'
'Chicote, Mar\'ia Teresa'
'Mart\'inez-Mart\'inez, Antonio Jes\'us'
'Jones, Peter G.'
'Bautista, Delia'

_publ_section_title
;
 New Palladacycles Containing Terdentate [C,N,O]n&#x2212;(n= 0, 1, 2) or
 Tetradentate [N,C,O,N&#x2032;]n&#x2212;(n= 1, 2) Ligands. The First
 1,2-Dihydroquinazoline-4-yl Complexes
;
_journal_issue 13
_journal_name_full Organometallics
_journal_page_first 3254
_journal_paper_doi 10.1021/om800205g
_journal_volume 27
_journal_year 2008
_chemical_formula_sum 'C18 H28 F3 N3 O4 Pd S'
_chemical_formula_weight 545.89
_chemical_name_systematic
;
 ?
;
_space_group_IT_number 19
_symmetry_cell_setting orthorhombic
_symmetry_space_group_name_Hall 'P 2ac 2ab'
_symmetry_space_group_name_H-M 'P 21 21 21'
_atom_sites_solution_hydrogens geom
_atom_sites_solution_primary direct
_atom_sites_solution_secondary difmap
_audit_creation_method SHELXL-97
_cell_angle_alpha 90.00
_cell_angle_beta 90.00
_cell_angle_gamma 90.00
_cell_formula_units_Z 4
_cell_length_a 12.8466(11)
_cell_length_b 12.9925(11)
_cell_length_c 13.6154(11)
_cell_measurement_reflns_used 6999
_cell_measurement_temperature 133(2)
_cell_measurement_theta_max 29.54
_cell_measurement_theta_min 2.17
_cell_volume 2272.5(3)
_computing_cell_refinement 'Bruker SAINT'
_computing_data_collection 'Bruker SMART'
_computing_data_reduction 'Bruker SAINT'
_computing_molecular_graphics 'Siemens XP'
_computing_publication_material SHELXL-97
_computing_structure_refinement 'SHELXL-97 (Sheldrick, 1997)'
_computing_structure_solution 'SHELXS-97 (Sheldrick, 1990)'
_diffrn_ambient_temperature 133(2)
_diffrn_detector_area_resol_mean 8.192
_diffrn_measured_fraction_theta_full 0.999
_diffrn_measured_fraction_theta_max 0.999
_diffrn_measurement_device_type 'Bruker SMART 1000 CCD area detector'
_diffrn_measurement_method 'phi and omega scans'
_diffrn_radiation_monochromator graphite
_diffrn_radiation_source 'fine-focus sealed tube'
_diffrn_radiation_type MoK\a
_diffrn_radiation_wavelength 0.71073
_diffrn_reflns_av_R_equivalents 0.0721
_diffrn_reflns_av_sigmaI/netI 0.0528
_diffrn_reflns_limit_h_max 18
_diffrn_reflns_limit_h_min -18
_diffrn_reflns_limit_k_max 18
_diffrn_reflns_limit_k_min -18
_diffrn_reflns_limit_l_max 19
_diffrn_reflns_limit_l_min -19
_diffrn_reflns_number 45144
_diffrn_reflns_theta_full 30.00
_diffrn_reflns_theta_max 30.51
_diffrn_reflns_theta_min 2.17
_exptl_absorpt_coefficient_mu 0.961
_exptl_absorpt_correction_type none
_exptl_crystal_colour yellow
_exptl_crystal_density_diffrn 1.596
_exptl_crystal_density_meas ?
_exptl_crystal_density_method 'not measured'
_exptl_crystal_description prism
_exptl_crystal_F_000 1112
_exptl_crystal_size_max 0.18
_exptl_crystal_size_mid 0.10
_exptl_crystal_size_min 0.10
_refine_diff_density_max 0.716
_refine_diff_density_min -0.427
_refine_diff_density_rms 0.088
_refine_ls_abs_structure_details 'Flack H D (1983), Acta Cryst. A39, 876-881'
_refine_ls_abs_structure_Flack -0.03(2)
_refine_ls_extinction_method none
_refine_ls_goodness_of_fit_ref 0.976
_refine_ls_hydrogen_treatment 'NH free, rigid methyls, others riding'
_refine_ls_matrix_type full
_refine_ls_number_parameters 281
_refine_ls_number_reflns 6937
_refine_ls_number_restraints 0
_refine_ls_restrained_S_all 0.976
_refine_ls_R_factor_all 0.0444
_refine_ls_R_factor_gt 0.0313
_refine_ls_shift/su_max 0.038
_refine_ls_shift/su_mean 0.001
_refine_ls_structure_factor_coef Fsqd
_refine_ls_weighting_details 'calc w=1/[\s^2^(Fo^2^)+(0.0338P)^2^] where P=(Fo^2^+2Fc^2^)/3'
_refine_ls_weighting_scheme calc
_refine_ls_wR_factor_gt 0.0625
_refine_ls_wR_factor_ref 0.0662
_reflns_number_gt 5886
_reflns_number_total 6937
_reflns_threshold_expression >2sigma(I)
_cod_data_source_file om800205g-file004.cif
_cod_data_source_block paddle
_cod_depositor_comments
;
The following automatic conversions were performed:

'_symmetry_cell_setting' value 'Orthorhombic' changed to
'orthorhombic' according to
/home/saulius/struct/CIF-dictionaries/cif_core.dic dictionary named
'cif_core.dic' version 2.4.1 from 2010-06-29.

Automatic conversion script
Id: cif_fix_values 1715 2011-07-08 13:25:40Z adriana 

The following automatic conversions were performed:

'_exptl_crystal_density_meas' value 'not measured' was changed to '?'
- the value is perceived as not measured.

Automatic conversion script
Id: cif_fix_values 3008 2015-01-20 13:52:24Z robertas 
;
_cod_database_code 4071513

loop_
_symmetry_equiv_pos_as_xyz
'x, y, z'
'-x+1/2, -y, z+1/2'
'-x, y+1/2, -z+1/2'
'x+1/2, -y+1/2, -z'

loop_
_atom_site_label
_atom_site_type_symbol
_atom_site_fract_x
_atom_site_fract_y
_atom_site_fract_z
_atom_site_U_iso_or_equiv
_atom_site_adp_type
_atom_site_occupancy
_atom_site_symmetry_multiplicity
_atom_site_calc_flag
_atom_site_refinement_flags
Pd Pd 0.357664(15) 0.184622(13) 0.570192(13) 0.01672(5) Uani 1 1 d .
O1 O 0.52232(17) 0.35391(16) 0.40343(14) 0.0309(5) Uani 1 1 d .
C1 C 0.3044(2) 0.33924(18) 0.4366(2) 0.0207(5) Uani 1 1 d .
C2 C 0.38061(19) 0.33296(19) 0.51503(17) 0.0180(5) Uani 1 1 d .
H2 H 0.3625 0.3842 0.5671 0.022 Uiso 1 1 calc R
C3 C 0.4925(2) 0.34574(19) 0.48763(19) 0.0212(5) Uani 1 1 d .
C4 C 0.5685(2) 0.3507(2) 0.5713(2) 0.0283(6) Uani 1 1 d .
H4A H 0.6393 0.3404 0.5462 0.034 Uiso 1 1 calc R
H4B H 0.5521 0.2967 0.6191 0.034 Uiso 1 1 calc R
H4C H 0.5638 0.4182 0.6031 0.034 Uiso 1 1 calc R
C5 C 0.2144(2) 0.4115(2) 0.4417(2) 0.0344(7) Uani 1 1 d .
H5A H 0.2387 0.4819 0.4299 0.041 Uiso 1 1 calc R
H5B H 0.1824 0.4074 0.5069 0.041 Uiso 1 1 calc R
H5C H 0.1629 0.3927 0.3917 0.041 Uiso 1 1 calc R
C11 C 0.40488(19) 0.13797(19) 0.4368(2) 0.0210(5) Uani 1 1 d .
C12 C 0.37764(19) 0.1936(2) 0.35166(18) 0.0217(5) Uani 1 1 d .
C13 C 0.4111(2) 0.1667(2) 0.2574(2) 0.0291(7) Uani 1 1 d .
H13 H 0.3902 0.2061 0.2020 0.035 Uiso 1 1 calc R
C14 C 0.4751(2) 0.0816(3) 0.2458(2) 0.0368(8) Uani 1 1 d .
H14 H 0.4973 0.0610 0.1823 0.044 Uiso 1 1 calc R
C15 C 0.5060(2) 0.0276(2) 0.3272(2) 0.0351(8) Uani 1 1 d .
H15 H 0.5512 -0.0298 0.3199 0.042 Uiso 1 1 calc R
C16 C 0.4723(2) 0.0556(2) 0.4200(2) 0.0286(6) Uani 1 1 d .
H16 H 0.4962 0.0170 0.4748 0.034 Uiso 1 1 calc R
C21 C 0.2082(2) 0.2942(2) 0.7083(2) 0.0262(6) Uani 1 1 d .
H21A H 0.1824 0.3102 0.7743 0.031 Uiso 1 1 calc R
H21B H 0.1573 0.2512 0.6739 0.031 Uiso 1 1 calc R
H21C H 0.2188 0.3583 0.6717 0.031 Uiso 1 1 calc R
C22 C 0.3836(2) 0.3058(2) 0.76800(19) 0.0276(6) Uani 1 1 d .
H22A H 0.3915 0.3704 0.7317 0.033 Uiso 1 1 calc R
H22B H 0.4512 0.2710 0.7724 0.033 Uiso 1 1 calc R
H22C H 0.3578 0.3204 0.8343 0.033 Uiso 1 1 calc R
C23 C 0.2957(2) 0.1431(2) 0.7752(2) 0.0285(6) Uani 1 1 d .
H23A H 0.2498 0.1573 0.8320 0.034 Uiso 1 1 calc R
H23B H 0.3643 0.1211 0.8008 0.034 Uiso 1 1 calc R
C24 C 0.2495(2) 0.0584(2) 0.7140(2) 0.0303(7) Uani 1 1 d .
H24A H 0.2404 -0.0040 0.7548 0.036 Uiso 1 1 calc R
H24B H 0.1802 0.0797 0.6897 0.036 Uiso 1 1 calc R
C25 C 0.4090(3) -0.0256(2) 0.6633(2) 0.0369(8) Uani 1 1 d .
H25A H 0.3844 -0.0861 0.6994 0.044 Uiso 1 1 calc R
H25B H 0.4516 0.0173 0.7067 0.044 Uiso 1 1 calc R
H25C H 0.4507 -0.0477 0.6069 0.044 Uiso 1 1 calc R
C26 C 0.2591(3) -0.0305(2) 0.5602(2) 0.0345(7) Uani 1 1 d .
H26A H 0.3018 -0.0464 0.5025 0.041 Uiso 1 1 calc R
H26B H 0.1963 0.0064 0.5394 0.041 Uiso 1 1 calc R
H26C H 0.2392 -0.0946 0.5931 0.041 Uiso 1 1 calc R
N1 N 0.3101(2) 0.27966(18) 0.35954(17) 0.0219(5) Uani 1 1 d .
H01 H 0.271(3) 0.291(3) 0.314(2) 0.036(10) Uiso 1 1 d .
N2 N 0.30837(18) 0.23821(17) 0.71602(16) 0.0209(5) Uani 1 1 d .
N3 N 0.31904(19) 0.03433(17) 0.62851(17) 0.0236(5) Uani 1 1 d .
S S 0.14715(7) 0.37603(5) 0.14760(5) 0.02427(14) Uani 1 1 d .
C99 C 0.1313(5) 0.3244(3) 0.0273(2) 0.0633(13) Uani 1 1 d .
F1 F 0.1156(3) 0.3965(2) -0.03845(15) 0.0897(11) Uani 1 1 d .
F2 F 0.0607(4) 0.2542(2) 0.0212(2) 0.1337(19) Uani 1 1 d .
F3 F 0.2199(4) 0.2777(3) -0.0013(2) 0.1423(19) Uani 1 1 d .
O2 O 0.15687(19) 0.28700(15) 0.20922(15) 0.0385(6) Uani 1 1 d .
O3 O 0.2334(2) 0.4418(2) 0.1431(2) 0.0629(9) Uani 1 1 d .
O4 O 0.0518(3) 0.4298(3) 0.1595(3) 0.0852(12) Uani 1 1 d .

loop_
_atom_site_aniso_label
_atom_site_aniso_U_11
_atom_site_aniso_U_22
_atom_site_aniso_U_33
_atom_site_aniso_U_23
_atom_site_aniso_U_13
_atom_site_aniso_U_12
Pd 0.01570(8) 0.01539(7) 0.01907(8) 0.00017(8) -0.00077(8) -0.00050(8)
O1 0.0283(12) 0.0374(12) 0.0271(11) -0.0031(8) 0.0083(8) -0.0102(9)
C1 0.0213(13) 0.0178(12) 0.0230(13) 0.0015(11) 0.0001(11) -0.0052(8)
C2 0.0198(14) 0.0173(13) 0.0169(11) -0.0013(9) -0.0008(8) -0.0008(9)
C3 0.0221(15) 0.0160(12) 0.0254(13) -0.0029(10) 0.0036(11) -0.0017(9)
C4 0.0188(14) 0.0359(14) 0.0301(13) 0.0028(13) -0.0028(13) -0.0018(10)
C5 0.0360(18) 0.0319(15) 0.0352(17) -0.0072(14) -0.0133(14) 0.0115(12)
C11 0.0142(12) 0.0217(12) 0.0270(13) -0.0074(12) 0.0015(11) -0.0044(9)
C12 0.0192(14) 0.0233(13) 0.0227(12) -0.0085(11) 0.0034(9) -0.0058(10)
C13 0.0258(16) 0.0373(18) 0.0242(13) -0.0108(12) 0.0044(11) -0.0121(13)
C14 0.0283(19) 0.0440(19) 0.0381(17) -0.0244(15) 0.0134(14) -0.0131(14)
C15 0.0220(17) 0.0309(17) 0.053(2) -0.0196(15) 0.0079(14) -0.0015(12)
C16 0.0208(14) 0.0268(13) 0.0382(16) -0.0076(14) -0.0009(13) -0.0015(11)
C21 0.0193(14) 0.0347(17) 0.0245(13) -0.0008(12) 0.0015(11) 0.0037(11)
C22 0.0253(16) 0.0350(16) 0.0226(13) -0.0055(13) -0.0034(9) -0.0016(12)
C23 0.0302(17) 0.0302(15) 0.0251(14) 0.0067(12) -0.0017(12) -0.0014(12)
C24 0.0303(17) 0.0286(15) 0.0321(15) 0.0091(13) -0.0006(13) -0.0062(12)
C25 0.042(2) 0.0248(16) 0.0440(18) 0.0106(13) -0.0103(15) 0.0052(13)
C26 0.0397(18) 0.0264(14) 0.0375(18) 0.0066(14) -0.0114(14) -0.0109(12)
N1 0.0220(13) 0.0253(12) 0.0184(11) -0.0015(9) -0.0030(9) -0.0048(9)
N2 0.0194(12) 0.0244(12) 0.0188(11) 0.0029(9) -0.0010(9) -0.0015(9)
N3 0.0219(13) 0.0207(12) 0.0281(13) 0.0014(10) -0.0043(9) -0.0011(9)
S 0.0298(4) 0.0226(3) 0.0204(3) 0.0012(2) -0.0009(3) -0.0036(3)
C99 0.132(4) 0.0335(19) 0.0245(15) 0.0020(15) -0.014(2) -0.011(3)
F1 0.170(3) 0.0651(16) 0.0338(11) 0.0241(11) -0.0394(15) -0.0274(18)
F2 0.261(5) 0.080(2) 0.0600(17) 0.0224(15) -0.086(2) -0.100(3)
F3 0.265(6) 0.082(2) 0.080(2) -0.0109(18) 0.086(3) 0.050(3)
O2 0.0541(16) 0.0338(11) 0.0277(10) 0.0106(8) -0.0145(10) -0.0161(10)
O3 0.060(2) 0.0637(18) 0.0648(18) 0.0282(15) -0.0239(15) -0.0360(15)
O4 0.080(3) 0.077(2) 0.099(2) 0.010(2) 0.040(2) 0.038(2)

loop_
_atom_type_symbol
_atom_type_description
_atom_type_scat_dispersion_real
_atom_type_scat_dispersion_imag
_atom_type_scat_source
C C 0.0033 0.0016 'International Tables Vol C Tables 4.2.6.8 and 6.1.1.4'
H H 0.0000 0.0000 'International Tables Vol C Tables 4.2.6.8 and 6.1.1.4'
N N 0.0061 0.0033 'International Tables Vol C Tables 4.2.6.8 and 6.1.1.4'
O O 0.0106 0.0060 'International Tables Vol C Tables 4.2.6.8 and 6.1.1.4'
F F 0.0171 0.0103 'International Tables Vol C Tables 4.2.6.8 and 6.1.1.4'
S S 0.1246 0.1234 'International Tables Vol C Tables 4.2.6.8 and 6.1.1.4'
Pd Pd -0.9988 1.0072 'International Tables Vol C Tables 4.2.6.8 and 6.1.1.4'

loop_
_geom_angle_atom_site_label_1
_geom_angle_atom_site_label_2
_geom_angle_atom_site_label_3
_geom_angle
C11 Pd C2 84.87(10)
C11 Pd N3 97.39(9)
C2 Pd N3 174.80(9)
C11 Pd N2 178.83(10)
C2 Pd N2 94.20(9)
N3 Pd N2 83.59(8)
N1 C1 C2 121.3(2)
N1 C1 C5 117.0(3)
C2 C1 C5 121.6(2)
C1 C2 C3 117.3(2)
C1 C2 Pd 102.78(16)
C3 C2 Pd 109.14(17)
O1 C3 C2 123.3(3)
O1 C3 C4 120.5(3)
C2 C3 C4 116.2(2)
C16 C11 C12 114.4(3)
C16 C11 Pd 124.5(2)
C12 C11 Pd 120.92(18)
C13 C12 C11 123.4(3)
C13 C12 N1 117.0(3)
C11 C12 N1 119.6(2)
C14 C13 C12 119.0(3)
C15 C14 C13 119.2(3)
C14 C15 C16 120.9(3)
C15 C16 C11 123.0(3)
N2 C23 C24 110.6(2)
N3 C24 C23 110.4(2)
C1 N1 C12 124.2(2)
C21 N2 C23 110.6(2)
C21 N2 C22 108.0(2)
C23 N2 C22 107.7(2)
C21 N2 Pd 110.00(16)
C23 N2 Pd 104.98(16)
C22 N2 Pd 115.49(17)
C25 N3 C26 108.1(2)
C25 N3 C24 109.2(2)
C26 N3 C24 107.3(2)
C25 N3 Pd 114.53(19)
C26 N3 Pd 113.82(17)
C24 N3 Pd 103.47(16)
O3 S O4 112.8(2)
O3 S O2 116.64(16)
O4 S O2 113.90(18)
O3 S C99 106.2(2)
O4 S C99 101.0(2)
O2 S C99 104.12(15)
F2 C99 F1 110.6(4)
F2 C99 F3 104.9(4)
F1 C99 F3 104.8(4)
F2 C99 S 113.9(3)
F1 C99 S 112.1(3)
F3 C99 S 109.8(4)

loop_
_geom_bond_atom_site_label_1
_geom_bond_atom_site_label_2
_geom_bond_distance
Pd C11 2.009(3)
Pd C2 2.089(2)
Pd N3 2.166(2)
Pd N2 2.197(2)
O1 C3 1.213(3)
C1 N1 1.306(3)
C1 C2 1.451(4)
C1 C5 1.491(4)
C2 C3 1.494(4)
C3 C4 1.502(4)
C11 C16 1.396(4)
C11 C12 1.410(4)
C12 C13 1.398(3)
C12 N1 1.420(4)
C13 C14 1.388(4)
C14 C15 1.370(5)
C15 C16 1.384(4)
C21 N2 1.482(4)
C22 N2 1.485(3)
C23 N2 1.484(3)
C23 C24 1.503(4)
C24 N3 1.499(4)
C25 N3 1.471(4)
C26 N3 1.473(4)
S O3 1.401(3)
S O4 1.420(3)
S O2 1.434(2)
S C99 1.781(3)
C99 F2 1.289(5)
C99 F1 1.312(4)
C99 F3 1.347(6)

loop_
_geom_hbond_atom_site_label_D
_geom_hbond_atom_site_label_H
_geom_hbond_atom_site_label_A
_geom_hbond_distance_DH
_geom_hbond_distance_HA
_geom_hbond_distance_DA
_geom_hbond_angle_DHA
_geom_hbond_site_symmetry_A
N1 H01 O2 0.81(3) 2.05(3) 2.841(3) 166(3) .
C21 H21B O1 0.98 2.45 3.424(4) 176.3 4_456
C24 H24B O1 0.99 2.54 3.518(4) 168.4 4_456
C4 H4C O4 0.98 2.59 3.459(4) 148.2 2_565
C23 H23B O4 0.99 2.55 3.536(5) 171.3 4_556
C25 H25B O4 0.98 2.33 3.277(4) 161.3 4_556
C14 H14 F1 0.95 2.54 3.363(4) 145.2 4
C5 H5A F1 0.98 2.49 3.327(4) 143.5 2_565
